data_4303251
loop_
_publ_author_name
'Monique Tillard'
'Claude Belin'

_publ_contact_author_address
;
Agr\'egats, Interfaces, Mat\'eriaux pour l'\'Energie
Institut Charles Gerhardt, UMR 5253 CNRS UM2, CC1502,
Universit\'e de Montpellier 2, Sciences et Techniques du Languedoc, 
2 Place Eug\`ene Bataillon, 34095 Montpellier Cedex 5 
France
;
_publ_contact_author_email mtillard@univ-montp2.fr
_publ_contact_author_fax '33 (0)467 14 33 04  '
_publ_contact_author_name 'Monique TILLARD'
_publ_contact_author_phone '33 (0)467 14 48 97  '
_publ_section_title
;
Investigation in the Binary System Yb-Ga: Crystal Structure of the
Ga-Rich Compound YbGa3.34
;
_journal_name_full 'Inorganic Chemistry'
_journal_page_first 9250
_journal_page_last 9257
_journal_paper_doi 10.1021/ic901059q
_journal_volume 48
_journal_year 2009
_chemical_formula_moiety 'Ga2 Yb'
_chemical_formula_sum 'Ga2 Yb'
_chemical_formula_weight 312.48
_chemical_name_systematic ytterbium-gallium
_space_group_IT_number 194
_symmetry_cell_setting hexagonal
_symmetry_Int_Tables_number 194
_symmetry_space_group_name_Hall '-P 6c 2c'
_symmetry_space_group_name_H-M 'P 63/m m c'
_atom_sites_solution_primary direct
_atom_sites_solution_secondary difmap
_audit_creation_method SHELXL-97
_cell_angle_alpha 90.00
_cell_angle_beta 90.00
_cell_angle_gamma 120.00
_cell_formula_units_Z 2
_cell_length_a 4.4527(2)
_cell_length_b 4.4527(2)
_cell_length_c 7.1969(3)
_cell_measurement_reflns_used 3106
_cell_measurement_temperature 293(2)
_cell_measurement_theta_max 34.47
_cell_measurement_theta_min 5.29
_cell_volume 123.573(9)
_computing_cell_refinement 'CrysAlisRed 171 Oxford Diffraction, 2004'
_computing_data_collection 'CrysAlis 171 Oxford Diffraction, 2004'
_computing_data_reduction 'CrysAlisRed 171 Oxford Diffraction, 2004'
_computing_molecular_graphics 'ORTEP-3 for Windows v.1.075, Farrugia 2002'
_computing_publication_material 'WinGX, Farrugia 1999'
_computing_structure_refinement 'SHELXL-97, Sheldrick, 1997'
_computing_structure_solution 'SHELXS-97, Sheldrick, 1997'
_diffrn_ambient_temperature 293(2)
_diffrn_measured_fraction_theta_full 0.975
_diffrn_measured_fraction_theta_max 0.975
_diffrn_measurement_device_type 'Oxford Diffraction Xcalibur CCD'
_diffrn_measurement_method 'omega scan'
_diffrn_radiation_monochromator graphite
_diffrn_radiation_source 'fine-focus sealed tube'
_diffrn_radiation_type MoK\a
_diffrn_radiation_wavelength 0.71073
_diffrn_reflns_av_R_equivalents 0.0504
_diffrn_reflns_av_sigmaI/netI 0.0162
_diffrn_reflns_limit_h_max 6
_diffrn_reflns_limit_h_min -7
_diffrn_reflns_limit_k_max 6
_diffrn_reflns_limit_k_min -7
_diffrn_reflns_limit_l_max 11
_diffrn_reflns_limit_l_min -11
_diffrn_reflns_number 3106
_diffrn_reflns_theta_full 34.47
_diffrn_reflns_theta_max 34.47
_diffrn_reflns_theta_min 5.29
_diffrn_standards_decay_% 0
_exptl_absorpt_coefficient_mu 58.751
_exptl_absorpt_correction_T_max 0.127
_exptl_absorpt_correction_T_min 0.093
_exptl_absorpt_correction_type numerical
_exptl_absorpt_process_details
;
The reflections were corrected for absorption effects using the SCALE3ABS 
numerical procedure included in the CrysAlis RED software.
;
_exptl_crystal_colour 'metallic silver'
_exptl_crystal_density_diffrn 8.398
_exptl_crystal_density_method 'not measured'
_exptl_crystal_description parallelepiped
_exptl_crystal_F_000 264
_exptl_crystal_size_max 0.10
_exptl_crystal_size_mid 0.09
_exptl_crystal_size_min 0.09
_refine_diff_density_max 1.380
_refine_diff_density_min -1.423
_refine_diff_density_rms 0.249
_refine_ls_extinction_coef 0.0024(6)
_refine_ls_extinction_expression Fc^*^=kFc[1+0.001xFc^2^\l^3^/sin(2\q)]^-1/4^
_refine_ls_extinction_method SHELXL
_refine_ls_goodness_of_fit_ref 1.341
_refine_ls_matrix_type full
_refine_ls_number_parameters 7
_refine_ls_number_reflns 123
_refine_ls_number_restraints 0
_refine_ls_restrained_S_all 1.341
_refine_ls_R_factor_all 0.0224
_refine_ls_R_factor_gt 0.0126
_refine_ls_shift/su_max 0.000
_refine_ls_shift/su_mean 0.000
_refine_ls_structure_factor_coef Fsqd
_refine_ls_weighting_details 'calc w=1/[\s^2^(Fo^2^)+(0.0000P)^2^+1.1147P] where P=(Fo^2^+2Fc^2^)/3'
_refine_ls_weighting_scheme calc
_refine_ls_wR_factor_gt 0.0281
_refine_ls_wR_factor_ref 0.0293
_reflns_number_gt 111
_reflns_number_total 123
_reflns_threshold_expression >2sigma(I)
_cod_data_source_file ic901059q_si_001_2.cif
_cod_data_source_block ybga2
_cod_database_code 4303251

loop_
_symmetry_equiv_pos_as_xyz
'x, y, z'
'-x, -y, z+1/2'
'-y, -x, -z+1/2'
'y, x, -z'
'x-y, -y, -z'
'-x+y, y, -z+1/2'
'x, x-y, -z+1/2'
'-x, -x+y, -z'
'-y, x-y, z'
'y, -x+y, z+1/2'
'x-y, x, z+1/2'
'-x+y, -x, z'
'-x, -y, -z'
'x, y, -z-1/2'
'y, x, z-1/2'
'-y, -x, z'
'-x+y, y, z'
'x-y, -y, z-1/2'
'-x, -x+y, z-1/2'
'x, x-y, z'
'y, -x+y, -z'
'-y, x-y, -z-1/2'
'-x+y, -x, -z-1/2'
'x-y, x, -z'

loop_
_atom_site_label
_atom_site_type_symbol
_atom_site_fract_x
_atom_site_fract_y
_atom_site_fract_z
_atom_site_U_iso_or_equiv
_atom_site_adp_type
_atom_site_occupancy
_atom_site_symmetry_multiplicity
_atom_site_calc_flag
_atom_site_refinement_flags
_atom_site_disorder_assembly
_atom_site_disorder_group
Yb1 Yb 0.0000 0.0000 0.2500 0.00641(16) Uani 1 12 d S . .
Ga2 Ga 0.3333 -0.3333 0.04106(11) 0.0069(2) Uani 1 6 d S . .

loop_
_atom_site_aniso_label
_atom_site_aniso_U_11
_atom_site_aniso_U_22
_atom_site_aniso_U_33
_atom_site_aniso_U_23
_atom_site_aniso_U_13
_atom_site_aniso_U_12
Yb1 0.00665(18) 0.00665(18) 0.0059(2) 0.000 0.000 0.00332(9)
Ga2 0.0053(3) 0.0053(3) 0.0102(4) 0.000 0.000 0.00264(13)

loop_
_atom_type_symbol
_atom_type_description
_atom_type_scat_dispersion_real
_atom_type_scat_dispersion_imag
_atom_type_scat_source
Ga Ga 0.2307 1.6083 'International Tables Vol C Tables 4.2.6.8 and 6.1.1.4'
Yb Yb -0.3850 5.5486 'International Tables Vol C Tables 4.2.6.8 and 6.1.1.4'

loop_
_geom_angle_atom_site_label_1
_geom_angle_atom_site_label_2
_geom_angle_atom_site_label_3
_geom_angle
_geom_angle_site_symmetry_1
_geom_angle_site_symmetry_3
_geom_angle_publ_flag
Ga2 Yb1 Ga2 60.65(3) 14_556 . ?
Ga2 Yb1 Ga2 96.755(18) 14_556 14_566 ?
Ga2 Yb1 Ga2 128.863(8) . 14_566 ?
Ga2 Yb1 Ga2 128.863(8) 14_556 1_455 ?
Ga2 Yb1 Ga2 96.755(18) . 1_455 ?
Ga2 Yb1 Ga2 128.863(8) 14_566 1_455 ?
Ga2 Yb1 Ga2 96.755(18) 14_556 14_456 ?
Ga2 Yb1 Ga2 128.863(8) . 14_456 ?
Ga2 Yb1 Ga2 96.755(18) 14_566 14_456 ?
Ga2 Yb1 Ga2 60.65(3) 1_455 14_456 ?
Ga2 Yb1 Ga2 128.863(8) 14_556 1_565 ?
Ga2 Yb1 Ga2 96.755(18) . 1_565 ?
Ga2 Yb1 Ga2 60.65(3) 14_566 1_565 ?
Ga2 Yb1 Ga2 96.755(18) 1_455 1_565 ?
Ga2 Yb1 Ga2 128.863(8) 14_456 1_565 ?
Ga2 Yb1 Ga2 49.193(5) 14_556 2_655 ?
Ga2 Yb1 Ga2 89.103(4) . 2_655 ?
Ga2 Yb1 Ga2 49.193(5) 14_566 2_655 ?
Ga2 Yb1 Ga2 171.15(2) 1_455 2_655 ?
Ga2 Yb1 Ga2 110.501(4) 14_456 2_655 ?
Ga2 Yb1 Ga2 89.103(4) 1_565 2_655 ?
Ga2 Yb1 Ga2 110.501(4) 14_556 2 ?
Ga2 Yb1 Ga2 171.15(2) . 2 ?
Ga2 Yb1 Ga2 49.193(5) 14_566 2 ?
Ga2 Yb1 Ga2 89.103(4) 1_455 2 ?
Ga2 Yb1 Ga2 49.193(5) 14_456 2 ?
Ga2 Yb1 Ga2 89.103(4) 1_565 2 ?
Ga2 Yb1 Ga2 84.346(17) 2_655 2 ?
Ga2 Yb1 Ga2 89.103(4) 14_556 13_545 ?
Ga2 Yb1 Ga2 49.193(5) . 13_545 ?
Ga2 Yb1 Ga2 171.15(2) 14_566 13_545 ?
Ga2 Yb1 Ga2 49.193(5) 1_455 13_545 ?
Ga2 Yb1 Ga2 89.103(4) 14_456 13_545 ?
Ga2 Yb1 Ga2 110.501(4) 1_565 13_545 ?
Ga2 Yb1 Ga2 134.388(8) 2_655 13_545 ?
Ga2 Yb1 Ga2 134.388(8) 2 13_545 ?
Ga2 Yb1 Ga2 171.15(2) 14_556 13 ?
Ga2 Yb1 Ga2 110.501(4) . 13 ?
Ga2 Yb1 Ga2 89.103(4) 14_566 13 ?
Ga2 Yb1 Ga2 49.193(5) 1_455 13 ?
Ga2 Yb1 Ga2 89.103(4) 14_456 13 ?
Ga2 Yb1 Ga2 49.193(5) 1_565 13 ?
Ga2 Yb1 Ga2 134.388(8) 2_655 13 ?
Ga2 Yb1 Ga2 78.35(2) 2 13 ?
Ga2 Yb1 Ga2 84.345(17) 13_545 13 ?
Ga2 Yb1 Ga2 49.193(5) 14_556 2_545 ?
Ga2 Yb1 Ga2 89.103(4) . 2_545 ?
Ga2 Yb1 Ga2 110.501(4) 14_566 2_545 ?
Ga2 Yb1 Ga2 89.103(4) 1_455 2_545 ?
Ga2 Yb1 Ga2 49.193(5) 14_456 2_545 ?
Ga2 Yb1 Ga2 171.15(2) 1_565 2_545 ?
Ga2 Yb1 Ga2 84.346(17) 2_655 2_545 ?
Ga2 Yb1 Ga2 84.346(17) 2 2_545 ?
Ga2 Yb1 Ga2 78.35(2) 13_545 2_545 ?
Ga2 Yb1 Ga2 134.388(8) 13 2_545 ?
Ga2 Yb1 Ga2 89.103(4) 14_556 13_655 ?
Ga2 Yb1 Ga2 49.193(5) . 13_655 ?
Ga2 Yb1 Ga2 89.103(4) 14_566 13_655 ?
Ga2 Yb1 Ga2 110.501(4) 1_455 13_655 ?
Ga2 Yb1 Ga2 171.15(2) 14_456 13_655 ?
Ga2 Yb1 Ga2 49.193(5) 1_565 13_655 ?
Ga2 Yb1 Ga2 78.35(2) 2_655 13_655 ?
Ga2 Yb1 Ga2 134.388(8) 2 13_655 ?
Ga2 Yb1 Ga2 84.346(16) 13_545 13_655 ?
Ga2 Yb1 Ga2 84.346(17) 13 13_655 ?
Ga2 Yb1 Ga2 134.388(8) 2_545 13_655 ?
Ga2 Ga2 Ga2 115.13(3) 13_545 13_655 ?
Ga2 Ga2 Ga2 115.13(3) 13_545 13_645 ?
Ga2 Ga2 Ga2 115.13(3) 13_655 13_645 ?
Ga2 Ga2 Yb1 162.62(5) 13_545 1_655 ?
Ga2 Ga2 Yb1 72.092(15) 13_655 1_655 ?
Ga2 Ga2 Yb1 72.092(15) 13_645 1_655 ?
Ga2 Ga2 Yb1 72.092(15) 13_545 . ?
Ga2 Ga2 Yb1 72.092(15) 13_655 . ?
Ga2 Ga2 Yb1 162.62(5) 13_645 . ?
Yb1 Ga2 Yb1 96.755(18) 1_655 . ?
Ga2 Ga2 Yb1 72.092(15) 13_545 1_545 ?
Ga2 Ga2 Yb1 162.62(5) 13_655 1_545 ?
Ga2 Ga2 Yb1 72.092(15) 13_645 1_545 ?
Yb1 Ga2 Yb1 96.755(18) 1_655 1_545 ?
Yb1 Ga2 Yb1 96.755(18) . 1_545 ?
Ga2 Ga2 Ga2 102.95(3) 13_545 14_556 ?
Ga2 Ga2 Ga2 102.95(3) 13_655 14_556 ?
Ga2 Ga2 Ga2 102.95(3) 13_645 14_556 ?
Yb1 Ga2 Ga2 59.675(14) 1_655 14_556 ?
Yb1 Ga2 Ga2 59.675(14) . 14_556 ?
Yb1 Ga2 Ga2 59.675(14) 1_545 14_556 ?
Ga2 Ga2 Yb1 58.72(2) 13_545 13_545 ?
Ga2 Ga2 Yb1 127.88(5) 13_655 13_545 ?
Ga2 Ga2 Yb1 58.72(2) 13_645 13_545 ?
Yb1 Ga2 Yb1 130.807(5) 1_655 13_545 ?
Yb1 Ga2 Yb1 130.807(5) . 13_545 ?
Yb1 Ga2 Yb1 69.499(4) 1_545 13_545 ?
Ga2 Ga2 Yb1 129.174(11) 14_556 13_545 ?
Ga2 Ga2 Yb1 58.72(2) 13_545 13 ?
Ga2 Ga2 Yb1 58.72(2) 13_655 13 ?
Ga2 Ga2 Yb1 127.88(5) 13_645 13 ?
Yb1 Ga2 Yb1 130.807(5) 1_655 13 ?
Yb1 Ga2 Yb1 69.499(4) . 13 ?
Yb1 Ga2 Yb1 130.807(5) 1_545 13 ?
Ga2 Ga2 Yb1 129.174(11) 14_556 13 ?
Yb1 Ga2 Yb1 84.346(17) 13_545 13 ?
Ga2 Ga2 Yb1 127.88(5) 13_545 13_655 ?
Ga2 Ga2 Yb1 58.72(2) 13_655 13_655 ?
Ga2 Ga2 Yb1 58.72(2) 13_645 13_655 ?
Yb1 Ga2 Yb1 69.499(4) 1_655 13_655 ?
Yb1 Ga2 Yb1 130.807(5) . 13_655 ?
Yb1 Ga2 Yb1 130.807(5) 1_545 13_655 ?
Ga2 Ga2 Yb1 129.174(11) 14_556 13_655 ?
Yb1 Ga2 Yb1 84.346(16) 13_545 13_655 ?
Yb1 Ga2 Yb1 84.346(16) 13 13_655 ?

loop_
_geom_bond_atom_site_label_1
_geom_bond_atom_site_label_2
_geom_bond_distance
_geom_bond_site_symmetry_2
_geom_bond_publ_flag
Yb1 Ga2 2.9783(4) 14_556 ?
Yb1 Ga2 2.9783(4) . ?
Yb1 Ga2 2.9783(4) 14_566 ?
Yb1 Ga2 2.9783(4) 1_455 ?
Yb1 Ga2 2.9783(4) 14_456 ?
Yb1 Ga2 2.9783(4) 1_565 ?
Yb1 Ga2 3.3161(5) 2_655 ?
Yb1 Ga2 3.3161(5) 2 ?
Yb1 Ga2 3.3161(5) 13_545 ?
Yb1 Ga2 3.3161(5) 13 ?
Yb1 Ga2 3.3161(5) 2_545 ?
Yb1 Ga2 3.3161(5) 13_655 ?
Ga2 Ga2 2.6378(4) 13_545 ?
Ga2 Ga2 2.6378(4) 13_655 ?
Ga2 Ga2 2.6378(4) 13_645 ?
Ga2 Yb1 2.9783(4) 1_655 ?
Ga2 Yb1 2.9783(4) 1_545 ?
Ga2 Ga2 3.0074(17) 14_556 ?
Ga2 Yb1 3.3161(5) 13_545 ?
Ga2 Yb1 3.3161(5) 13 ?
Ga2 Yb1 3.3161(5) 13_655 ?
